data_7234795
loop_
_publ_author_name
'Chongboriboon, Nucharee'
'Samakun, Kodchakorn'
'Inprasit, Thitirat'
'Kielar, Filip'
'Dungkaew, Winya'
'Wong, Lawrence W.-Y.'
'Sung, Herman H.-Y.'
'Ninkovi\'c, Dragan B.'
'Zari\'c, Sne\<zana D.'
'Chainok, Kittipong'

_publ_section_title
;
 Two-dimensional halogen-bonded organic frameworks based on the
 tetrabromobenzene-1,4-dicarboxylic acid building molecule
;
_journal_issue 1
_journal_name_full CrystEngComm
_journal_page_first 24
_journal_page_last 34
_journal_paper_doi 10.1039/C9CE01140D
_journal_volume 22
_journal_year 2020
_chemical_formula_moiety 'C8 H2 Br4 O4, 2(C2 H6 O)'
_chemical_formula_sum 'C12 H14 Br4 O6'
_chemical_formula_weight 573.87
_space_group_crystal_system orthorhombic
_space_group_IT_number 62
_space_group_name_Hall '-P 2ac 2n'
_space_group_name_H-M_alt 'P n m a'
_symmetry_space_group_name_Hall '-P 2ac 2n'
_symmetry_space_group_name_H-M 'P n m a'
_atom_sites_solution_hydrogens mixed
_audit_creation_date 2019-07-18
_audit_creation_method
;
Olex2 1.2
(compiled 2018.05.29 svn.r3508 for OlexSys, GUI svn.r5506)
;
_audit_update_record
;
2019-07-18 deposited with the CCDC.    2019-10-28 downloaded from the CCDC.
;
_cell_angle_alpha 90
_cell_angle_beta 90
_cell_angle_gamma 90
_cell_formula_units_Z 4
_cell_length_a 9.1624(5)
_cell_length_b 23.4820(12)
_cell_length_c 8.9930(4)
_cell_measurement_reflns_used 9965
_cell_measurement_temperature 296
_cell_measurement_theta_max 29.114
_cell_measurement_theta_min 3.29
_cell_volume 1934.86(17)
_computing_cell_refinement 'SAINT V8.38A (?, 2016)'
_computing_data_reduction 'SAINT V8.38A (?, 2016)'
_computing_molecular_graphics 'Olex2 (Dolomanov et al., 2009)'
_computing_publication_material 'Olex2 (Dolomanov et al., 2009)'
_computing_structure_refinement 'ShelXL (Sheldrick, 2015)'
_computing_structure_solution 'SHELXT 2014/5 (Sheldrick, 2014)'
_diffrn_ambient_temperature 296
_diffrn_detector 'Bruker PHOTON 100 area detector'
_diffrn_detector_area_resol_mean 10.5
_diffrn_detector_type 'PHOTON area detector'
_diffrn_measured_fraction_theta_full 0.996
_diffrn_measured_fraction_theta_max 0.996
_diffrn_measurement_device 'four-circle KAPPA diffractometer'
_diffrn_measurement_device_type 'BRUKER D8 CMOS PHOTON II'
_diffrn_measurement_method '\f and \w scans'
_diffrn_radiation_collimation '0.5 mm'
_diffrn_radiation_monochromator 'graphiteDouble Bounce Multilayer Mirror'
_diffrn_radiation_probe x-ray
_diffrn_radiation_type MoK\a
_diffrn_radiation_wavelength 0.71073
_diffrn_reflns_av_R_equivalents 0.0370
_diffrn_reflns_av_unetI/netI 0.0166
_diffrn_reflns_Laue_measured_fraction_full 0.996
_diffrn_reflns_Laue_measured_fraction_max 0.996
_diffrn_reflns_limit_h_max 11
_diffrn_reflns_limit_h_min -11
_diffrn_reflns_limit_k_max 28
_diffrn_reflns_limit_k_min -28
_diffrn_reflns_limit_l_max 11
_diffrn_reflns_limit_l_min -10
_diffrn_reflns_number 32805
_diffrn_reflns_point_group_measured_fraction_full 0.996
_diffrn_reflns_point_group_measured_fraction_max 0.996
_diffrn_reflns_theta_full 25.242
_diffrn_reflns_theta_max 25.983
_diffrn_reflns_theta_min 3.291
_diffrn_source 'microfocus sealed x-ray tube'
_diffrn_source_type 'Incoatec I\mus'
_diffrn_standards_number 0
_exptl_absorpt_coefficient_mu 8.340
_exptl_absorpt_correction_T_max 0.7458
_exptl_absorpt_correction_T_min 0.3986
_exptl_absorpt_correction_type multi-scan
_exptl_absorpt_process_details
'SADABS-2016/2 (Bruker,2016/2) was used for absorption correction. wR2(int) was 0.1512 before and 0.0488 after correction. The Ratio of minimum to maximum transmission is 0.5345. The \l/2 correction factor is Not present.'
_exptl_crystal_colour colourless
_exptl_crystal_colour_primary colourless
_exptl_crystal_density_diffrn 1.970
_exptl_crystal_description block
_exptl_crystal_F_000 1096
_exptl_crystal_size_max 0.33
_exptl_crystal_size_mid 0.28
_exptl_crystal_size_min 0.28
_refine_diff_density_max 0.398
_refine_diff_density_min -0.647
_refine_diff_density_rms 0.086
_refine_ls_extinction_method none
_refine_ls_goodness_of_fit_ref 1.037
_refine_ls_hydrogen_treatment mixed
_refine_ls_matrix_type full
_refine_ls_number_parameters 136
_refine_ls_number_reflns 1938
_refine_ls_number_restraints 58
_refine_ls_restrained_S_all 1.054
_refine_ls_R_factor_all 0.0344
_refine_ls_R_factor_gt 0.0275
_refine_ls_shift/su_max 0.001
_refine_ls_shift/su_mean 0.000
_refine_ls_structure_factor_coef Fsqd
_refine_ls_weighting_details 'w=1/[\s^2^(Fo^2^)+(0.0366P)^2^+1.9856P] where P=(Fo^2^+2Fc^2^)/3'
_refine_ls_weighting_scheme calc
_refine_ls_wR_factor_gt 0.0688
_refine_ls_wR_factor_ref 0.0730
_reflns_Friedel_coverage 0.000
_reflns_number_gt 1630
_reflns_number_total 1938
_reflns_threshold_expression 'I > 2\s(I)'
_cod_data_source_file c9ce01140d2.cif
_cod_data_source_block 2etoh_rt
_cod_depositor_comments
;Adding full bibliography for 7234791--7234798.cif.

 Adding full bibliography for 7234791--7234798.cif.
;
_cod_database_code 7234795
_shelx_shelxl_version_number 2018/3
_shelx_space_group_comment
;
The symmetry employed for this shelxl refinement is uniquely defined
by the following loop, which should always be used as a source of
symmetry information in preference to the above space-group names.
They are only intended as comments.
;
_shelx_estimated_absorpt_t_max 0.204
_shelx_estimated_absorpt_t_min 0.169
_olex2_refinement_description
;
1. Fixed Uiso
 At 1.2 times of:
  All C(H,H) groups
 At 1.5 times of:
  All C(H,H,H) groups, All O(H) groups
2. Restrained distances
 O1-H1
 0.82 with sigma of 0.01
 O3A-C5A \\sim O3B-C5B
 with sigma of 0.01
 C5A-C6A \\sim C5B-C6B
 with sigma of 0.01
 O3A-C6A \\sim O3B-C6B
 with sigma of 0.02
3. Uiso/Uaniso restraints and constraints
Uanis(O3A) \\sim Ueq, Uanis(C5A) \\sim Ueq, Uanis(C6A) \\sim Ueq: with sigma of
0.01 and sigma for terminal atoms of 0.02
Uanis(C6B) \\sim Ueq, Uanis(O3B) \\sim Ueq, Uanis(C5B) \\sim Ueq: with sigma of
0.01 and sigma for terminal atoms of 0.02
4. Rigid body (RIGU) restrains
 O3A, C5A, C6A
 with sigma for 1-2 distances of 0.0002 and sigma for 1-3 distances of 0.0002
 O3B, C5B, C6B
 with sigma for 1-2 distances of 0.0002 and sigma for 1-3 distances of 0.0002
5. Others
 Sof(O3B)=Sof(H3B)=Sof(C5B)=Sof(H5BA)=Sof(H5BB)=Sof(C6B)=Sof(H6BA)=Sof(H6BB)=
 Sof(H6BC)=1-FVAR(1)
 Sof(O3A)=Sof(H3A)=Sof(C5A)=Sof(H5AA)=Sof(H5AB)=Sof(C6A)=Sof(H6AA)=Sof(H6AB)=
 Sof(H6AC)=FVAR(1)
6.a Secondary CH2 refined with riding coordinates:
 C5A(H5AA,H5AB), C5B(H5BA,H5BB)
6.b Idealised Me refined as rotating group:
 C6A(H6AA,H6AB,H6AC), C6B(H6BA,H6BB,H6BC)
6.c Idealised tetrahedral OH refined as rotating group:
 O3A(H3A), O3B(H3B)
;
_olex2_submission_special_instructions 'No special instructions were received'

loop_
_space_group_symop_operation_xyz
'x, y, z'
'-x+1/2, -y, z+1/2'
'x+1/2, -y+1/2, -z+1/2'
'-x, y+1/2, -z'
'-x, -y, -z'
'x-1/2, y, -z-1/2'
'-x-1/2, y-1/2, z-1/2'
'x, -y-1/2, z'

loop_
_atom_site_label
_atom_site_type_symbol
_atom_site_fract_x
_atom_site_fract_y
_atom_site_fract_z
_atom_site_U_iso_or_equiv
_atom_site_adp_type
_atom_site_occupancy
_atom_site_site_symmetry_order
_atom_site_calc_flag
_atom_site_refinement_flags_posn
_atom_site_refinement_flags_adp
_atom_site_refinement_flags_occupancy
_atom_site_disorder_assembly
_atom_site_disorder_group
Br1 Br 0.68276(4) 0.67886(2) 0.28900(4) 0.05115(13) Uani 1 1 d . . . . .
Br2 Br 1.12361(5) 0.67876(2) 0.72319(4) 0.06221(15) Uani 1 1 d . . . . .
O1 O 0.8265(2) 0.60182(9) 0.5890(3) 0.0533(6) Uani 1 1 d D . . . .
O2 O 0.9974(2) 0.60290(8) 0.4133(2) 0.0459(5) Uani 1 1 d . . . . .
O3A O 0.8249(4) 0.49367(13) 0.5823(6) 0.0701(12) Uani 0.816(6) 1 d D U P A 1
H3A H 0.888985 0.469328 0.585020 0.105 Uiso 0.816(6) 1 calc GR . P A 1
C1 C 0.9149(3) 0.62669(10) 0.4968(3) 0.0325(5) Uani 1 1 d . . . . .
C2 C 0.9066(3) 0.69085(10) 0.5033(3) 0.0298(5) Uani 1 1 d . . . . .
C3 C 0.8111(3) 0.72048(10) 0.4116(3) 0.0311(5) Uani 1 1 d . . . . .
C4 C 0.9992(3) 0.72068(11) 0.5969(3) 0.0345(6) Uani 1 1 d . . . . .
C5A C 0.6896(6) 0.4693(2) 0.6288(8) 0.0916(16) Uani 0.816(6) 1 d D U P A 1
H5AA H 0.705696 0.448009 0.719797 0.110 Uiso 0.816(6) 1 calc R . P A 1
H5AB H 0.621624 0.499769 0.651109 0.110 Uiso 0.816(6) 1 calc R . P A 1
C6A C 0.6255(6) 0.4328(3) 0.5228(8) 0.0987(18) Uani 0.816(6) 1 d D U P A 1
H6AA H 0.613584 0.452869 0.430615 0.148 Uiso 0.816(6) 1 calc GR . P A 1
H6AB H 0.531922 0.420359 0.558128 0.148 Uiso 0.816(6) 1 calc GR . P A 1
H6AC H 0.687411 0.400340 0.507536 0.148 Uiso 0.816(6) 1 calc GR . P A 1
O3B O 0.7023(16) 0.4664(6) 0.4573(16) 0.072(4) Uani 0.184(6) 1 d D U P A 2
H3B H 0.724959 0.442921 0.393861 0.108 Uiso 0.184(6) 1 calc GR . P A 2
C5B C 0.828(3) 0.4961(14) 0.504(2) 0.074(5) Uani 0.184(6) 1 d D U P A 2
H5BA H 0.911930 0.480357 0.452590 0.089 Uiso 0.184(6) 1 calc R . P A 2
H5BB H 0.818703 0.535579 0.473572 0.089 Uiso 0.184(6) 1 calc R . P A 2
C6B C 0.856(3) 0.4947(12) 0.656(2) 0.064(5) Uani 0.184(6) 1 d D U P A 2
H6BA H 0.765374 0.490148 0.709090 0.097 Uiso 0.184(6) 1 calc GR . P A 2
H6BB H 0.901363 0.529688 0.686018 0.097 Uiso 0.184(6) 1 calc GR . P A 2
H6BC H 0.919186 0.463353 0.678508 0.097 Uiso 0.184(6) 1 calc GR . P A 2
H1 H 0.841(4) 0.5674(5) 0.587(5) 0.088(15) Uiso 1 1 d D . . . .

loop_
_atom_site_aniso_label
_atom_site_aniso_U_11
_atom_site_aniso_U_22
_atom_site_aniso_U_33
_atom_site_aniso_U_23
_atom_site_aniso_U_13
_atom_site_aniso_U_12
Br1 0.0563(2) 0.03059(18) 0.0666(2) -0.00737(13) -0.02757(16) -0.00378(12)
Br2 0.0745(3) 0.0408(2) 0.0714(3) 0.00606(15) -0.03954(19) 0.00905(15)
O1 0.0655(14) 0.0234(11) 0.0711(14) 0.0057(10) 0.0280(12) 0.0034(10)
O2 0.0511(12) 0.0268(9) 0.0599(12) -0.0002(9) 0.0145(10) 0.0062(9)
O3A 0.0714(19) 0.0266(15) 0.112(3) 0.020(2) 0.018(2) 0.0118(13)
C1 0.0358(13) 0.0206(12) 0.0411(14) 0.0019(11) -0.0003(11) 0.0022(11)
C2 0.0322(12) 0.0215(12) 0.0357(12) 0.0013(10) 0.0012(11) 0.0017(10)
C3 0.0318(13) 0.0251(12) 0.0363(13) -0.0028(10) -0.0046(11) -0.0016(10)
C4 0.0375(13) 0.0285(13) 0.0374(13) 0.0031(11) -0.0072(11) 0.0031(11)
C5A 0.081(2) 0.058(2) 0.136(4) 0.018(2) 0.022(2) -0.0059(17)
C6A 0.081(3) 0.065(3) 0.150(4) 0.014(3) 0.011(3) -0.006(2)
O3B 0.087(6) 0.059(7) 0.070(6) 0.008(5) -0.009(5) 0.014(5)
C5B 0.089(7) 0.067(9) 0.068(6) 0.010(6) -0.008(5) 0.009(6)
C6B 0.081(9) 0.045(11) 0.067(6) 0.009(6) -0.005(5) 0.018(7)

loop_
_atom_type_symbol
_atom_type_description
_atom_type_scat_dispersion_real
_atom_type_scat_dispersion_imag
_atom_type_scat_source
C C 0.0033 0.0016 'International Tables Vol C Tables 4.2.6.8 and 6.1.1.4'
H H 0.0000 0.0000 'International Tables Vol C Tables 4.2.6.8 and 6.1.1.4'
Br Br -0.2901 2.4595 'International Tables Vol C Tables 4.2.6.8 and 6.1.1.4'
O O 0.0106 0.0060 'International Tables Vol C Tables 4.2.6.8 and 6.1.1.4'

loop_
_geom_angle_atom_site_label_1
_geom_angle_atom_site_label_2
_geom_angle_atom_site_label_3
_geom_angle
_geom_angle_site_symmetry_1
O1 C1 C2 113.1(2) .
O2 C1 O1 125.6(2) .
O2 C1 C2 121.3(2) .
C3 C2 C1 120.6(2) .
C4 C2 C1 119.8(2) .
C4 C2 C3 119.5(2) .
C2 C3 Br1 118.70(19) .
C3 C3 Br1 121.23(7) 8_575
C3 C3 C2 120.07(15) 8_575
C2 C4 Br2 118.17(19) .
C4 C4 Br2 121.46(8) 8_575
C4 C4 C2 120.37(15) 8_575
C6A C5A O3A 114.0(6) .
C6B C5B O3B 115.4(16) .

loop_
_geom_bond_atom_site_label_1
_geom_bond_atom_site_label_2
_geom_bond_distance
_geom_bond_site_symmetry_2
Br1 C3 1.885(2) .
Br2 C4 1.886(2) .
O1 C1 1.298(3) .
O2 C1 1.203(3) .
O3A C5A 1.428(6) .
C1 C2 1.510(3) .
C2 C3 1.389(3) .
C2 C4 1.386(3) .
C3 C3 1.386(5) 8_575
C4 C4 1.377(5) 8_575
C5A C6A 1.409(9) .
O3B C5B 1.411(11) .
C5B C6B 1.392(13) .

loop_
_geom_hbond_atom_site_label_D
_geom_hbond_atom_site_label_H
_geom_hbond_atom_site_label_A
_geom_hbond_distance_DH
_geom_hbond_distance_HA
_geom_hbond_distance_DA
_geom_hbond_angle_DHA
_geom_hbond_site_symmetry_A
_geom_hbond_publ_flag
O3A H3A O2 0.82 1.99 2.792(4) 165.7 5_766 yes
O1 H1 O3A 0.819(10) 1.737(15) 2.541(4) 166(4) . yes

loop_
_geom_torsion_atom_site_label_1
_geom_torsion_atom_site_label_2
_geom_torsion_atom_site_label_3
_geom_torsion_atom_site_label_4
_geom_torsion
_geom_torsion_site_symmetry_4
O1 C1 C2 C3 -90.9(3) .
O1 C1 C2 C4 91.8(3) .
O2 C1 C2 C3 89.5(3) .
O2 C1 C2 C4 -87.8(3) .
C1 C2 C3 Br1 4.3(3) .
C1 C2 C3 C3 -175.83(16) 8_575
C1 C2 C4 Br2 -4.2(3) .
C1 C2 C4 C4 175.85(15) 8_575
C3 C2 C4 Br2 178.4(2) .
C3 C2 C4 C4 -1.5(3) 8_575
C4 C2 C3 Br1 -178.38(19) .
C4 C2 C3 C3 1.5(3) 8_575
